data_7057805
loop_
_publ_author_name
'Mason, Helen E.'
'Hamilton, Michelle L.'
'Howard, Judith A. K.'
'Sparkes, Hazel A.'

_publ_section_title
;
 [Fe(abpt)2(NCSe)2] polymorph A: structural studies into the spin
 crossover behaviour
;
_journal_issue 22
_journal_name_full 'New Journal of Chemistry'
_journal_page_first 18028
_journal_paper_doi 10.1039/C8NJ03627F
_journal_volume 42
_journal_year 2018
_chemical_formula_moiety 'C26 H20 Fe N14 Se2'
_chemical_formula_sum 'C26 H20 Fe N14 Se2'
_chemical_formula_weight 742.33
_space_group_crystal_system monoclinic
_space_group_IT_number 14
_space_group_name_Hall '-P 2yn'
_space_group_name_H-M_alt 'P 1 21/n 1'
_symmetry_space_group_name_Hall '-P 2yn'
_symmetry_space_group_name_H-M 'P 1 21/n 1'
_atom_sites_solution_hydrogens mixed
_atom_sites_solution_primary direct
_audit_creation_date 2018-08-13
_audit_creation_method
;
Olex2 1.2
(compiled 2018.05.29 svn.r3508 for OlexSys, GUI svn.r5506)
;
_audit_update_record
;
2018-08-14 deposited with the CCDC.
2018-10-09 downloaded from the CCDC.
;
_cell_angle_alpha 90
_cell_angle_beta 93.2926(10)
_cell_angle_gamma 90
_cell_formula_units_Z 2
_cell_length_a 8.5815(4)
_cell_length_b 10.1622(5)
_cell_length_c 16.5208(9)
_cell_measurement_reflns_used 3987
_cell_measurement_temperature 250(2)
_cell_measurement_theta_max 27.066
_cell_measurement_theta_min 2.354
_cell_volume 1438.35(13)
_computing_cell_refinement 'SAINT v6.45A (Bruker, 2003)'
_computing_data_collection 'SMART v5.049 (Bruker, 1999)'
_computing_data_reduction 'SAINT v6.45A (Bruker, 2003)'
_computing_molecular_graphics 'Olex2 (Dolomanov et al., 2009)'
_computing_publication_material 'Olex2 (Dolomanov et al., 2009)'
_computing_structure_refinement 'ShelXL (Sheldrick, 2015)'
_computing_structure_solution 'ShelXS-1997 (Sheldrick, 2008)'
_diffrn_ambient_temperature 250(2)
_diffrn_detector 'CCD area detector'
_diffrn_detector_area_resol_mean 7.9
_diffrn_detector_type 'Bruker SMART CCD 1K area detector'
_diffrn_measured_fraction_theta_full 0.999
_diffrn_measured_fraction_theta_max 0.999
_diffrn_measurement_device 'three-circle diffractometer'
_diffrn_measurement_device_type 'Bruker SMART CCD 1K area detector'
_diffrn_measurement_method '\w scans'
_diffrn_radiation_monochromator graphite
_diffrn_radiation_probe x-ray
_diffrn_radiation_type MoK\a
_diffrn_radiation_wavelength 0.71073
_diffrn_reflns_av_R_equivalents 0.0314
_diffrn_reflns_av_unetI/netI 0.0343
_diffrn_reflns_Laue_measured_fraction_full 0.999
_diffrn_reflns_Laue_measured_fraction_max 0.999
_diffrn_reflns_limit_h_max 10
_diffrn_reflns_limit_h_min -10
_diffrn_reflns_limit_k_max 8
_diffrn_reflns_limit_k_min -12
_diffrn_reflns_limit_l_max 20
_diffrn_reflns_limit_l_min -16
_diffrn_reflns_number 8953
_diffrn_reflns_point_group_measured_fraction_full 0.999
_diffrn_reflns_point_group_measured_fraction_max 0.999
_diffrn_reflns_theta_full 26.000
_diffrn_reflns_theta_max 26.367
_diffrn_reflns_theta_min 2.354
_diffrn_source 'sealed X-ray tube'
_diffrn_standards_number 0
_exptl_absorpt_coefficient_mu 3.100
_exptl_absorpt_correction_T_max 0.6473
_exptl_absorpt_correction_T_min 0.4975
_exptl_absorpt_correction_type numerical
_exptl_absorpt_process_details
;
SADABS-2012/1 (Bruker,2012) was used for absorption correction (numerical 
with multi-scan). wR2(int) was 0.0729 before and 0.0480 after correction. 
The Ratio of minimum to maximum transmission is 0.7686. The \l/2 
correction factor is 0.0015.
;
_exptl_crystal_colour red
_exptl_crystal_colour_primary red
_exptl_crystal_density_diffrn 1.714
_exptl_crystal_description block
_exptl_crystal_F_000 736
_exptl_crystal_size_max 0.26
_exptl_crystal_size_mid 0.21
_exptl_crystal_size_min 0.16
_refine_diff_density_max 0.722
_refine_diff_density_min -0.563
_refine_diff_density_rms 0.065
_refine_ls_extinction_method none
_refine_ls_goodness_of_fit_ref 1.070
_refine_ls_hydrogen_treatment mixed
_refine_ls_matrix_type full
_refine_ls_number_parameters 202
_refine_ls_number_reflns 2938
_refine_ls_number_restraints 0
_refine_ls_restrained_S_all 1.070
_refine_ls_R_factor_all 0.0514
_refine_ls_R_factor_gt 0.0373
_refine_ls_shift/su_max 0.000
_refine_ls_shift/su_mean 0.000
_refine_ls_structure_factor_coef Fsqd
_refine_ls_weighting_details 'w=1/[\s^2^(Fo^2^)+(0.0354P)^2^+0.8559P] where P=(Fo^2^+2Fc^2^)/3'
_refine_ls_weighting_scheme calc
_refine_ls_wR_factor_gt 0.0815
_refine_ls_wR_factor_ref 0.0870
_reflns_Friedel_coverage 0.000
_reflns_number_gt 2403
_reflns_number_total 2938
_reflns_threshold_expression 'I > 2\s(I)'
_cod_data_source_file c8nj03627f2.cif
_cod_data_source_block 250K
_cod_depositor_comments 'Adding full bibliography for 7057796--7057812.cif.'
_cod_database_code 7057805
_shelx_shelxl_version_number 2017/1
_shelx_space_group_comment
;
The symmetry employed for this shelxl refinement is uniquely defined
by the following loop, which should always be used as a source of
symmetry information in preference to the above space-group names.
They are only intended as comments.
;
_shelx_estimated_absorpt_t_max 0.637
_shelx_estimated_absorpt_t_min 0.499
_olex2_refinement_description
;
1. Fixed Uiso
 At 1.2 times of:
  All C(H) groups, All N(H,H) groups
2.a Aromatic/amide H refined with riding coordinates:
 C2(H2), C3(H3), C4(H4), C5(H5), C10(H10), C11(H11), C12(H12), C13(H13)
;
_olex2_submission_special_instructions 'No special instructions were received'

loop_
_space_group_symop_operation_xyz
'x, y, z'
'-x+1/2, y+1/2, -z+1/2'
'-x, -y, -z'
'x-1/2, -y-1/2, z-1/2'

loop_
_atom_site_label
_atom_site_type_symbol
_atom_site_fract_x
_atom_site_fract_y
_atom_site_fract_z
_atom_site_U_iso_or_equiv
_atom_site_adp_type
_atom_site_occupancy
_atom_site_site_symmetry_order
_atom_site_calc_flag
_atom_site_refinement_flags_posn
_atom_site_refinement_flags_adp
_atom_site_refinement_flags_occupancy
Se1 Se 0.26217(4) 0.72851(4) 0.25406(2) 0.05366(14) Uani 1 1 d . . .
Fe1 Fe 0.500000 0.500000 0.500000 0.02981(15) Uani 1 2 d S T P
N1 N 0.3951(3) 0.5705(3) 0.39066(18) 0.0433(7) Uani 1 1 d . . .
N2 N 0.7159(3) 0.5984(3) 0.47461(16) 0.0391(6) Uani 1 1 d . . .
N3 N 0.4750(3) 0.6883(2) 0.54776(16) 0.0387(6) Uani 1 1 d . . .
N4 N 0.3576(3) 0.7562(2) 0.58127(16) 0.0363(6) Uani 1 1 d . . .
N5 N 0.5645(3) 0.8828(2) 0.57879(15) 0.0363(6) Uani 1 1 d . . .
N6 N 0.6735(3) 0.9884(3) 0.5918(2) 0.0466(7) Uani 1 1 d . . .
H6A H 0.736(4) 0.964(3) 0.646(2) 0.056 Uiso 1 1 d R . .
H6B H 0.616(4) 1.053(4) 0.603(2) 0.056 Uiso 1 1 d R . .
N7 N 0.3896(3) 1.0944(3) 0.64705(17) 0.0422(6) Uani 1 1 d . . .
C1 C 0.3410(3) 0.6310(3) 0.3369(2) 0.0369(7) Uani 1 1 d . . .
C2 C 0.8298(4) 0.5469(4) 0.4332(2) 0.0482(8) Uani 1 1 d . . .
H2 H 0.814338 0.463696 0.409211 0.058 Uiso 1 1 calc R . .
C3 C 0.9700(4) 0.6110(4) 0.4239(2) 0.0567(10) Uani 1 1 d . . .
H3 H 1.047333 0.572695 0.393414 0.068 Uiso 1 1 calc R . .
C4 C 0.9941(4) 0.7315(4) 0.4601(3) 0.0587(10) Uani 1 1 d . . .
H4 H 1.089205 0.775930 0.455373 0.070 Uiso 1 1 calc R . .
C5 C 0.8778(4) 0.7873(4) 0.5034(2) 0.0506(9) Uani 1 1 d . . .
H5 H 0.892637 0.869256 0.529137 0.061 Uiso 1 1 calc R . .
C6 C 0.7388(3) 0.7189(3) 0.50787(19) 0.0376(7) Uani 1 1 d . . .
C7 C 0.5994(3) 0.7651(3) 0.54548(19) 0.0354(7) Uani 1 1 d . . .
C8 C 0.4129(3) 0.8729(3) 0.59992(19) 0.0359(7) Uani 1 1 d . . .
C9 C 0.3237(4) 0.9755(3) 0.64011(19) 0.0365(7) Uani 1 1 d . . .
C10 C 0.3119(4) 1.1859(3) 0.6862(2) 0.0484(8) Uani 1 1 d . . .
H10 H 0.357395 1.269562 0.693109 0.058 Uiso 1 1 calc R . .
C11 C 0.1677(4) 1.1642(3) 0.7173(2) 0.0462(8) Uani 1 1 d . . .
H11 H 0.117973 1.231400 0.745161 0.055 Uiso 1 1 calc R . .
C12 C 0.0981(4) 1.0430(3) 0.7068(2) 0.0461(8) Uani 1 1 d . . .
H12 H -0.001082 1.026530 0.726019 0.055 Uiso 1 1 calc R . .
C13 C 0.1784(4) 0.9447(3) 0.6670(2) 0.0421(8) Uani 1 1 d . . .
H13 H 0.134942 0.860546 0.658678 0.051 Uiso 1 1 calc R . .

loop_
_atom_site_aniso_label
_atom_site_aniso_U_11
_atom_site_aniso_U_22
_atom_site_aniso_U_33
_atom_site_aniso_U_23
_atom_site_aniso_U_13
_atom_site_aniso_U_12
Se1 0.0514(2) 0.0602(2) 0.0479(2) 0.00051(17) -0.00980(17) 0.01030(17)
Fe1 0.0265(3) 0.0290(3) 0.0342(3) -0.0001(2) 0.0041(2) 0.0005(2)
N1 0.0367(14) 0.0436(16) 0.0500(18) 0.0008(13) 0.0061(13) 0.0013(12)
N2 0.0315(13) 0.0472(16) 0.0388(16) 0.0061(12) 0.0040(11) 0.0079(11)
N3 0.0336(13) 0.0411(15) 0.0420(16) -0.0020(12) 0.0060(11) -0.0012(11)
N4 0.0330(13) 0.0357(15) 0.0405(16) -0.0014(11) 0.0054(11) 0.0004(10)
N5 0.0332(13) 0.0411(15) 0.0343(15) 0.0005(11) 0.0004(11) -0.0042(11)
N6 0.0393(16) 0.0435(17) 0.057(2) -0.0048(14) 0.0021(14) -0.0104(12)
N7 0.0388(14) 0.0399(15) 0.0480(17) -0.0039(12) 0.0018(12) -0.0045(12)
C1 0.0280(15) 0.0411(18) 0.042(2) -0.0082(15) 0.0058(14) -0.0003(13)
C2 0.0426(18) 0.053(2) 0.050(2) 0.0098(17) 0.0105(16) 0.0163(16)
C3 0.0386(19) 0.070(3) 0.064(3) 0.021(2) 0.0176(17) 0.0168(18)
C4 0.0295(17) 0.079(3) 0.069(3) 0.022(2) 0.0089(17) 0.0008(17)
C5 0.0337(17) 0.064(2) 0.054(2) 0.0058(18) 0.0009(15) -0.0055(16)
C6 0.0291(15) 0.0485(18) 0.0349(17) 0.0077(15) 0.0002(13) 0.0007(13)
C7 0.0326(15) 0.0402(17) 0.0330(17) 0.0016(13) -0.0008(13) -0.0012(13)
C8 0.0322(15) 0.0383(17) 0.0371(18) 0.0034(13) 0.0015(13) -0.0021(13)
C9 0.0383(16) 0.0369(17) 0.0340(17) 0.0050(13) 0.0004(13) 0.0016(13)
C10 0.050(2) 0.045(2) 0.050(2) -0.0082(16) 0.0037(17) -0.0014(15)
C11 0.0489(19) 0.0452(19) 0.045(2) -0.0076(15) 0.0039(16) 0.0049(15)
C12 0.0479(19) 0.0461(19) 0.046(2) 0.0046(16) 0.0132(16) 0.0009(15)
C13 0.0467(18) 0.0357(17) 0.044(2) 0.0053(14) 0.0038(15) -0.0038(14)

loop_
_atom_type_symbol
_atom_type_description
_atom_type_scat_dispersion_real
_atom_type_scat_dispersion_imag
_atom_type_scat_source
C C 0.0033 0.0016 'International Tables Vol C Tables 4.2.6.8 and 6.1.1.4'
H H 0.0000 0.0000 'International Tables Vol C Tables 4.2.6.8 and 6.1.1.4'
Fe Fe 0.3463 0.8444 'International Tables Vol C Tables 4.2.6.8 and 6.1.1.4'
N N 0.0061 0.0033 'International Tables Vol C Tables 4.2.6.8 and 6.1.1.4'
Se Se -0.0929 2.2259 'International Tables Vol C Tables 4.2.6.8 and 6.1.1.4'

loop_
_exptl_crystal_face_index_h
_exptl_crystal_face_index_k
_exptl_crystal_face_index_l
_exptl_crystal_face_perp_dist
0.00 1.00 0.00 0.105
0.00 -1.00 0.00 0.105
1.00 0.00 1.00 0.130
-1.00 0.00 1.00 0.130
0.00 0.00 -1.00 0.080
0.00 0.00 1.00 0.080
-1.00 0.00 -1.00 0.130
1.00 0.00 -1.00 0.130

loop_
_geom_angle_atom_site_label_1
_geom_angle_atom_site_label_2
_geom_angle_atom_site_label_3
_geom_angle
_geom_angle_site_symmetry_1
_geom_angle_site_symmetry_3
N1 Fe1 N1 180.0 3_666 .
N1 Fe1 N2 89.71(10) . 3_666
N1 Fe1 N2 90.29(10) . .
N1 Fe1 N2 90.29(10) 3_666 3_666
N1 Fe1 N2 89.71(10) 3_666 .
N2 Fe1 N2 180.0 . 3_666
N3 Fe1 N1 92.07(11) . 3_666
N3 Fe1 N1 87.93(11) . .
N3 Fe1 N1 92.07(11) 3_666 .
N3 Fe1 N1 87.93(11) 3_666 3_666
N3 Fe1 N2 104.02(10) 3_666 .
N3 Fe1 N2 75.98(10) 3_666 3_666
N3 Fe1 N2 104.02(10) . 3_666
N3 Fe1 N2 75.98(10) . .
N3 Fe1 N3 180.0 3_666 .
C1 N1 Fe1 167.8(3) . .
C2 N2 Fe1 125.4(2) . .
C2 N2 C6 118.1(3) . .
C6 N2 Fe1 116.42(19) . .
N4 N3 Fe1 135.40(19) . .
C7 N3 Fe1 115.4(2) . .
C7 N3 N4 109.2(2) . .
C8 N4 N3 106.7(2) . .
C7 N5 N6 124.3(3) . .
C7 N5 C8 105.9(2) . .
C8 N5 N6 129.7(3) . .
N5 N6 H6A 104(2) . .
N5 N6 H6B 103(3) . .
H6A N6 H6B 106(3) . .
C10 N7 C9 116.8(3) . .
N1 C1 Se1 178.1(3) . .
N2 C2 H2 118.6 . .
N2 C2 C3 122.7(4) . .
C3 C2 H2 118.6 . .
C2 C3 H3 120.6 . .
C4 C3 C2 118.8(3) . .
C4 C3 H3 120.6 . .
C3 C4 H4 120.1 . .
C3 C4 C5 119.8(3) . .
C5 C4 H4 120.1 . .
C4 C5 H5 121.0 . .
C4 C5 C6 118.0(4) . .
C6 C5 H5 121.0 . .
N2 C6 C5 122.6(3) . .
N2 C6 C7 111.2(3) . .
C5 C6 C7 126.2(3) . .
N3 C7 N5 108.1(3) . .
N3 C7 C6 120.3(3) . .
N5 C7 C6 131.5(3) . .
N4 C8 N5 110.1(3) . .
N4 C8 C9 123.8(3) . .
N5 C8 C9 126.0(3) . .
N7 C9 C8 116.7(3) . .
N7 C9 C13 124.2(3) . .
C13 C9 C8 119.1(3) . .
N7 C10 H10 118.3 . .
N7 C10 C11 123.5(3) . .
C11 C10 H10 118.3 . .
C10 C11 H11 120.4 . .
C12 C11 C10 119.2(3) . .
C12 C11 H11 120.4 . .
C11 C12 H12 120.8 . .
C11 C12 C13 118.4(3) . .
C13 C12 H12 120.8 . .
C9 C13 C12 117.9(3) . .
C9 C13 H13 121.1 . .
C12 C13 H13 121.1 . .

loop_
_geom_bond_atom_site_label_1
_geom_bond_atom_site_label_2
_geom_bond_distance
_geom_bond_site_symmetry_2
Se1 C1 1.791(3) .
Fe1 N1 2.098(3) .
Fe1 N1 2.098(3) 3_666
Fe1 N2 2.168(3) .
Fe1 N2 2.168(3) 3_666
Fe1 N3 2.086(3) .
Fe1 N3 2.086(3) 3_666
N1 C1 1.155(4) .
N2 C2 1.332(4) .
N2 C6 1.352(4) .
N3 N4 1.365(3) .
N3 C7 1.325(4) .
N4 C8 1.307(4) .
N5 N6 1.433(4) .
N5 C7 1.357(4) .
N5 C8 1.370(4) .
N6 H6A 1.05(4) .
N6 H6B 0.85(4) .
N7 C9 1.337(4) .
N7 C10 1.333(4) .
C2 H2 0.9400 .
C2 C3 1.384(5) .
C3 H3 0.9400 .
C3 C4 1.373(6) .
C4 H4 0.9400 .
C4 C5 1.382(5) .
C5 H5 0.9400 .
C5 C6 1.387(4) .
C6 C7 1.457(4) .
C8 C9 1.473(4) .
C9 C13 1.383(4) .
C10 H10 0.9400 .
C10 C11 1.384(5) .
C11 H11 0.9400 .
C11 C12 1.375(5) .
C12 H12 0.9400 .
C12 C13 1.399(5) .
C13 H13 0.9400 .

loop_
_geom_hbond_atom_site_label_D
_geom_hbond_atom_site_label_H
_geom_hbond_atom_site_label_A
_geom_hbond_distance_DH
_geom_hbond_distance_HA
_geom_hbond_distance_DA
_geom_hbond_angle_DHA
_geom_hbond_site_symmetry_A
_geom_hbond_publ_flag
N6 H6A Se1 1.05(4) 2.65(4) 3.519(3) 141(3) 4_676 yes
N6 H6B N7 0.85(4) 2.15(4) 2.860(4) 140(3) . yes
C2 H2 N4 0.94 2.69 3.477(4) 142.0 3_666 yes

loop_
_geom_torsion_atom_site_label_1
_geom_torsion_atom_site_label_2
_geom_torsion_atom_site_label_3
_geom_torsion_atom_site_label_4
_geom_torsion
Fe1 N2 C2 C3 -175.2(3)
Fe1 N2 C6 C5 173.4(2)
Fe1 N2 C6 C7 -8.1(3)
Fe1 N3 N4 C8 -179.8(2)
Fe1 N3 C7 N5 -179.77(19)
Fe1 N3 C7 C6 2.9(4)
N2 C2 C3 C4 1.2(6)
N2 C6 C7 N3 3.6(4)
N2 C6 C7 N5 -173.1(3)
N3 N4 C8 N5 0.3(3)
N3 N4 C8 C9 -178.0(3)
N4 N3 C7 N5 1.0(3)
N4 N3 C7 C6 -176.3(3)
N4 C8 C9 N7 -172.8(3)
N4 C8 C9 C13 6.3(5)
N5 C8 C9 N7 9.2(5)
N5 C8 C9 C13 -171.7(3)
N6 N5 C7 N3 175.7(3)
N6 N5 C7 C6 -7.4(5)
N6 N5 C8 N4 -176.0(3)
N6 N5 C8 C9 2.3(5)
N7 C9 C13 C12 -2.7(5)
N7 C10 C11 C12 -0.9(5)
C2 N2 C6 C5 -2.9(5)
C2 N2 C6 C7 175.6(3)
C2 C3 C4 C5 -1.2(6)
C3 C4 C5 C6 -0.8(5)
C4 C5 C6 N2 2.9(5)
C4 C5 C6 C7 -175.4(3)
C5 C6 C7 N3 -178.0(3)
C5 C6 C7 N5 5.4(6)
C6 N2 C2 C3 0.8(5)
C7 N3 N4 C8 -0.8(3)
C7 N5 C8 N4 0.3(3)
C7 N5 C8 C9 178.5(3)
C8 N5 C7 N3 -0.8(3)
C8 N5 C7 C6 176.1(3)
C8 C9 C13 C12 178.3(3)
C9 N7 C10 C11 -1.7(5)
C10 N7 C9 C8 -177.4(3)
C10 N7 C9 C13 3.6(5)
C10 C11 C12 C13 1.8(5)
C11 C12 C13 C9 -0.1(5)
